data_7150526
loop_
_publ_author_name
'Moll, Hani El'
'S\'emeril, David'
'Matt, Dominique'
'Youinou, Marie-Th\'er\`ese'
'Toupet, Lo\"ic'

_publ_section_title
;
 Synthesis of a resorcinarene-based tetraphosphine-cavitand and its use
 in Heck reactions
;
_journal_issue 3
_journal_name_full 'Organic &amp; Biomolecular Chemistry'
_journal_page_first 495
_journal_page_last 501
_journal_paper_doi 10.1039/b813373e
_journal_volume 7
_journal_year 2009
_chemical_formula_moiety '(C104 H108 O8 P4) . 4(C H4 O)'
_chemical_formula_sum 'C108 H124 O12 P4'
_chemical_formula_weight 1737.95
_chemical_name_systematic
;
?
;
_space_group_IT_number 9
_symmetry_cell_setting monoclinic
_symmetry_space_group_name_Hall 'C -2yc'
_symmetry_space_group_name_H-M 'C 1 c 1'
_atom_sites_solution_hydrogens geom
_atom_sites_solution_primary direct
_atom_sites_solution_secondary difmap
_audit_creation_method SHELXL-97
_cell_angle_alpha 90.00
_cell_angle_beta 116.999(6)
_cell_angle_gamma 90.00
_cell_formula_units_Z 4
_cell_length_a 27.2736(10)
_cell_length_b 16.3323(9)
_cell_length_c 24.0996(10)
_cell_measurement_temperature 90(2)
_cell_volume 9565.0(9)
_computing_cell_refinement 'CrysAlis RED, Oxford Diffraction Ltd.,Version 1.171.26'
_computing_data_collection 'CrysAlis CCD, Oxford Diffraction Ltd.,Version 1.171.26'
_computing_data_reduction 'CrysAlis RED, Oxford Diffraction Ltd.,Version 1.171.26'
_computing_molecular_graphics 'PLATON_(Spek, 1998)'
_computing_publication_material 'SHELXL-97 (Sheldrick, 1997)'
_computing_structure_refinement 'SHELXL-97 (Sheldrick, 1997)'
_computing_structure_solution 'SIR-97_(Altomare & al., 1998)'
_diffrn_ambient_temperature 90(2)
_diffrn_detector_area_resol_mean 19.64
_diffrn_measured_fraction_theta_full 0.870
_diffrn_measured_fraction_theta_max 0.870
_diffrn_measurement_device_type 'CCD Saphire 3 Xcalibur'
_diffrn_measurement_method 'omega scan'
_diffrn_radiation_monochromator graphite
_diffrn_radiation_source 'fine-focus sealed tube'
_diffrn_radiation_type MoK\a
_diffrn_radiation_wavelength 0.71069
_diffrn_reflns_av_R_equivalents 0.0455
_diffrn_reflns_av_sigmaI/netI 0.2095
_diffrn_reflns_limit_h_max 38
_diffrn_reflns_limit_h_min -38
_diffrn_reflns_limit_k_max 23
_diffrn_reflns_limit_k_min 0
_diffrn_reflns_limit_l_max 35
_diffrn_reflns_limit_l_min -16
_diffrn_reflns_number 33109
_diffrn_reflns_theta_full 31.99
_diffrn_reflns_theta_max 31.99
_diffrn_reflns_theta_min 2.67
_exptl_absorpt_coefficient_mu 0.140
_exptl_absorpt_correction_type none
_exptl_crystal_colour colourless
_exptl_crystal_density_diffrn 1.207
_exptl_crystal_density_method 'not measured'
_exptl_crystal_description prism
_exptl_crystal_F_000 3712
_exptl_crystal_size_max 0.35
_exptl_crystal_size_mid 0.30
_exptl_crystal_size_min 0.30
_refine_diff_density_max 0.874
_refine_diff_density_min -0.490
_refine_diff_density_rms 0.068
_refine_ls_abs_structure_details 'Flack H D (1983), Acta Cryst. A39, 876-881'
_refine_ls_abs_structure_Flack 0.46(16)
_refine_ls_extinction_method none
_refine_ls_goodness_of_fit_ref 0.752
_refine_ls_hydrogen_treatment constr
_refine_ls_matrix_type full
_refine_ls_number_parameters 933
_refine_ls_number_reflns 17322
_refine_ls_number_restraints 12
_refine_ls_restrained_S_all 0.755
_refine_ls_R_factor_all 0.1643
_refine_ls_R_factor_gt 0.0601
_refine_ls_shift/su_max 0.005
_refine_ls_shift/su_mean 0.001
_refine_ls_structure_factor_coef Fsqd
_refine_ls_weighting_details 'calc w=1/[\s^2^(Fo^2^)+(0.0914P)^2^+0.0000P] where P=(Fo^2^+2Fc^2^)/3'
_refine_ls_weighting_scheme calc
_refine_ls_wR_factor_gt 0.1457
_refine_ls_wR_factor_ref 0.1639
_reflns_number_gt 6024
_reflns_number_total 17322
_reflns_threshold_expression >2sigma(I)
_cod_data_source_file b813373e.txt
_cod_data_source_block he43dry
_cod_depositor_comments
;
The following automatic conversions were performed:
'_symmetry_cell_setting' value 'Monoclinic' changed to 'monoclinic'
according to '/home/saulius/struct/CIF-dictionaries/cif_core.dic'
dictionary named 'cif_core.dic' version 2.4.1 from 2010-06-29.

Automatic conversion script
Id: cif_fix_enum 1527 2010-12-29 10:47:43Z saulius 
;
_cod_original_cell_volume 9565.0(7)
_cod_original_sg_symbol_H-M Cc
_cod_database_code 7150526

loop_
_symmetry_equiv_pos_as_xyz
'x, y, z'
'x, -y, z+1/2'
'x+1/2, y+1/2, z'
'x+1/2, -y+1/2, z+1/2'

loop_
_atom_site_label
_atom_site_type_symbol
_atom_site_fract_x
_atom_site_fract_y
_atom_site_fract_z
_atom_site_U_iso_or_equiv
_atom_site_adp_type
_atom_site_occupancy
_atom_site_symmetry_multiplicity
_atom_site_calc_flag
_atom_site_refinement_flags
_atom_site_disorder_assembly
_atom_site_disorder_group
P1 P 0.59261(10) -0.13595(14) 0.69558(11) 0.0400(7) Uani 1 1 d . . .
P2 P 0.30369(9) -0.02861(14) 0.57886(11) 0.0378(6) Uani 1 1 d . . .
P3 P 0.41265(10) -0.13695(14) 0.29749(11) 0.0386(7) Uani 1 1 d . . .
P4 P 0.70232(9) -0.02857(14) 0.41452(11) 0.0376(6) Uani 1 1 d D . .
O12 O 0.5225(2) 0.0355(3) 0.6996(2) 0.0283(14) Uani 1 1 d . . .
O16 O 0.6834(2) 0.0394(3) 0.6665(3) 0.0332(14) Uani 1 1 d . . .
O22 O 0.3080(2) 0.0431(3) 0.4164(2) 0.0305(14) Uani 1 1 d . . .
O26 O 0.4271(2) 0.0371(3) 0.6360(3) 0.0321(14) Uani 1 1 d . . .
O32 O 0.4821(2) 0.0346(3) 0.2933(2) 0.0352(15) Uani 1 1 d . . .
O36 O 0.3232(2) 0.0390(3) 0.3268(2) 0.0285(14) Uani 1 1 d . . .
O42 O 0.6990(2) 0.0407(3) 0.5776(2) 0.0287(14) Uani 1 1 d . . .
O46 O 0.5795(2) 0.0349(3) 0.3587(3) 0.0337(15) Uani 1 1 d . . .
C11 C 0.6027(3) 0.0366(5) 0.6830(4) 0.026(2) Uani 1 1 d . . .
C12 C 0.5523(3) 0.0759(5) 0.6712(4) 0.032(2) Uani 1 1 d . . .
C13 C 0.5362(3) 0.1467(4) 0.6420(4) 0.0234(19) Uani 1 1 d . . .
C14 C 0.5663(3) 0.1805(5) 0.6151(4) 0.0252(19) Uani 1 1 d . . .
H14 H 0.5519 0.2270 0.5890 0.030 Uiso 1 1 calc R . .
C15 C 0.6163(3) 0.1499(4) 0.6240(4) 0.025(2) Uani 1 1 d . . .
C16 C 0.6326(3) 0.0748(5) 0.6558(3) 0.027(2) Uani 1 1 d . . .
C17 C 0.6247(3) -0.0351(5) 0.7259(4) 0.030(2) Uani 1 1 d . . .
H17A H 0.6208 -0.0232 0.7640 0.036 Uiso 1 1 calc R . .
H17B H 0.6646 -0.0396 0.7384 0.036 Uiso 1 1 calc R . .
C18 C 0.4814(3) 0.1845(5) 0.6337(4) 0.031(2) Uani 1 1 d . . .
H18 H 0.4754 0.1672 0.6700 0.037 Uiso 1 1 calc R . .
C19 C 0.4756(3) -0.0092(5) 0.6592(4) 0.033(2) Uani 1 1 d . . .
H19A H 0.4811 -0.0296 0.6238 0.039 Uiso 1 1 calc R . .
H19B H 0.4714 -0.0573 0.6817 0.039 Uiso 1 1 calc R . .
C51 C 0.4808(3) 0.2758(5) 0.6317(4) 0.039(2) Uani 1 1 d . . .
H51A H 0.4429 0.2952 0.6197 0.046 Uiso 1 1 calc R . .
H51B H 0.4910 0.2940 0.5991 0.046 Uiso 1 1 calc R . .
C52 C 0.5214(4) 0.3171(5) 0.6958(4) 0.054(3) Uani 1 1 d . . .
H52A H 0.5592 0.2961 0.7097 0.065 Uiso 1 1 calc R . .
H52B H 0.5097 0.3039 0.7281 0.065 Uiso 1 1 calc R . .
C53 C 0.5201(3) 0.4156(4) 0.6856(3) 0.0675(18) Uani 1 1 d . . .
H53A H 0.5383 0.4287 0.6593 0.081 Uiso 1 1 calc R . .
H53B H 0.4814 0.4341 0.6632 0.081 Uiso 1 1 calc R . .
C54 C 0.5484(3) 0.4613(5) 0.7462(3) 0.092(2) Uani 1 1 d . . .
H54A H 0.5554 0.5182 0.7376 0.110 Uiso 1 1 calc R . .
H54B H 0.5844 0.4352 0.7722 0.110 Uiso 1 1 calc R . .
C55 C 0.5144(3) 0.4632(4) 0.7834(3) 0.086(2) Uani 1 1 d . . .
H55A H 0.5337 0.4966 0.8209 0.129 Uiso 1 1 calc R . .
H55B H 0.5101 0.4073 0.7953 0.129 Uiso 1 1 calc R . .
H55C H 0.4781 0.4869 0.7574 0.129 Uiso 1 1 calc R . .
C111 C 0.6275(3) -0.1737(4) 0.6511(3) 0.043(3) Uani 1 1 d G . .
C112 C 0.5957(2) -0.1781(4) 0.5870(3) 0.067(3) Uani 1 1 d G . .
H112 H 0.5581 -0.1623 0.5686 0.080 Uiso 1 1 calc R . .
C113 C 0.6189(3) -0.2057(4) 0.5496(2) 0.098(5) Uani 1 1 d G . .
H113 H 0.5972 -0.2087 0.5058 0.118 Uiso 1 1 calc R . .
C114 C 0.6740(3) -0.2288(3) 0.5765(3) 0.078(4) Uani 1 1 d G . .
H114 H 0.6899 -0.2477 0.5510 0.094 Uiso 1 1 calc R . .
C115 C 0.7057(2) -0.2244(4) 0.6407(4) 0.080(4) Uani 1 1 d G . .
H115 H 0.7434 -0.2402 0.6590 0.096 Uiso 1 1 calc R . .
C116 C 0.6825(3) -0.1968(4) 0.6780(2) 0.053(3) Uani 1 1 d G . .
H116 H 0.7042 -0.1938 0.7219 0.063 Uiso 1 1 calc R . .
C121 C 0.6245(2) -0.2019(3) 0.7655(2) 0.038(2) Uani 1 1 d G . .
C122 C 0.6195(2) -0.2861(3) 0.7563(2) 0.052(3) Uani 1 1 d G . .
H122 H 0.6026 -0.3078 0.7153 0.063 Uiso 1 1 calc R . .
C123 C 0.6394(3) -0.3386(3) 0.8073(3) 0.061(3) Uani 1 1 d G . .
H123 H 0.6360 -0.3962 0.8010 0.073 Uiso 1 1 calc R . .
C124 C 0.6642(2) -0.3070(3) 0.8673(2) 0.051(3) Uani 1 1 d G . .
H124 H 0.6777 -0.3429 0.9021 0.062 Uiso 1 1 calc R . .
C125 C 0.6691(2) -0.2227(4) 0.8765(2) 0.042(2) Uani 1 1 d G . .
H125 H 0.6861 -0.2011 0.9175 0.051 Uiso 1 1 calc R . .
C126 C 0.6493(2) -0.1702(3) 0.8256(3) 0.037(2) Uani 1 1 d G . .
H126 H 0.6527 -0.1126 0.8318 0.044 Uiso 1 1 calc R . .
C21 C 0.3672(3) 0.0384(5) 0.5252(4) 0.0243(19) Uani 1 1 d . . .
C22 C 0.3504(3) 0.0771(5) 0.4694(4) 0.029(2) Uani 1 1 d . . .
C23 C 0.3736(3) 0.1489(5) 0.4620(4) 0.0248(19) Uani 1 1 d . . .
C24 C 0.4146(3) 0.1830(5) 0.5135(4) 0.034(2) Uani 1 1 d . . .
H24 H 0.4304 0.2329 0.5091 0.041 Uiso 1 1 calc R . .
C25 C 0.4352(3) 0.1471(5) 0.5747(4) 0.029(2) Uani 1 1 d . . .
C26 C 0.4095(3) 0.0748(5) 0.5769(4) 0.031(2) Uani 1 1 d . . .
C27 C 0.3426(3) -0.0409(5) 0.5326(3) 0.029(2) Uani 1 1 d . . .
H27A H 0.3723 -0.0814 0.5534 0.035 Uiso 1 1 calc R . .
H27B H 0.3174 -0.0625 0.4908 0.035 Uiso 1 1 calc R . .
C28 C 0.3551(3) 0.1879(5) 0.3977(4) 0.028(2) Uani 1 1 d . . .
H28 H 0.3163 0.1699 0.3715 0.034 Uiso 1 1 calc R . .
C29 C 0.3234(4) -0.0062(5) 0.3770(4) 0.033(2) Uani 1 1 d . . .
H29A H 0.3606 -0.0290 0.4024 0.040 Uiso 1 1 calc R . .
H29B H 0.2975 -0.0527 0.3603 0.040 Uiso 1 1 calc R . .
C61 C 0.3546(3) 0.2809(4) 0.3963(4) 0.029(2) Uani 1 1 d . . .
H61A H 0.3305 0.3009 0.4141 0.035 Uiso 1 1 calc R . .
H61B H 0.3923 0.3010 0.4233 0.035 Uiso 1 1 calc R . .
C62 C 0.3356(3) 0.3164(5) 0.3334(4) 0.037(2) Uani 1 1 d . . .
H62A H 0.2998 0.2916 0.3049 0.044 Uiso 1 1 calc R . .
H62B H 0.3623 0.3027 0.3176 0.044 Uiso 1 1 calc R . .
C63 C 0.3290(4) 0.4105(5) 0.3333(4) 0.047(3) Uani 1 1 d . . .
H63A H 0.2988 0.4224 0.3441 0.056 Uiso 1 1 calc R . .
H63B H 0.3632 0.4330 0.3672 0.056 Uiso 1 1 calc R . .
C64 C 0.3179(4) 0.4558(6) 0.2765(5) 0.071(3) Uani 1 1 d . . .
H64A H 0.2849 0.4311 0.2422 0.085 Uiso 1 1 calc R . .
H64B H 0.3491 0.4459 0.2670 0.085 Uiso 1 1 calc R . .
C65 C 0.3089(5) 0.5455(5) 0.2743(6) 0.111(5) Uani 1 1 d . . .
H65A H 0.3087 0.5680 0.2365 0.166 Uiso 1 1 calc R . .
H65B H 0.3385 0.5711 0.3110 0.166 Uiso 1 1 calc R . .
H65C H 0.2734 0.5568 0.2739 0.166 Uiso 1 1 calc R . .
C211 C 0.2957(2) -0.1387(2) 0.5939(2) 0.039(2) Uani 1 1 d G . .
C212 C 0.3142(2) -0.1623(3) 0.6555(2) 0.047(3) Uani 1 1 d G . .
H212 H 0.3281 -0.1225 0.6878 0.056 Uiso 1 1 calc R . .
C213 C 0.3124(2) -0.2443(4) 0.67006(19) 0.045(2) Uani 1 1 d G . .
H213 H 0.3251 -0.2605 0.7122 0.054 Uiso 1 1 calc R . .
C214 C 0.2921(2) -0.3026(2) 0.6229(3) 0.049(3) Uani 1 1 d G . .
H214 H 0.2908 -0.3586 0.6328 0.058 Uiso 1 1 calc R . .
C215 C 0.2735(2) -0.2789(3) 0.5612(2) 0.036(2) Uani 1 1 d G . .
H215 H 0.2596 -0.3187 0.5290 0.044 Uiso 1 1 calc R . .
C216 C 0.2754(2) -0.1969(3) 0.54671(18) 0.041(2) Uani 1 1 d G . .
H216 H 0.2627 -0.1807 0.5046 0.050 Uiso 1 1 calc R . .
C221 C 0.23658(13) 0.0044(2) 0.5223(2) 0.0321(12) Uani 1 1 d G . .
C222 C 0.2056(2) 0.0395(3) 0.54864(19) 0.0420(13) Uani 1 1 d G . .
H222 H 0.2213 0.0471 0.5924 0.050 Uiso 1 1 calc R . .
C223 C 0.1516(2) 0.0634(4) 0.5109(3) 0.067(2) Uani 1 1 d G . .
H223 H 0.1304 0.0873 0.5288 0.080 Uiso 1 1 calc R . .
C224 C 0.12862(15) 0.0522(3) 0.4468(3) 0.0582(17) Uani 1 1 d G . .
H224 H 0.0917 0.0685 0.4210 0.070 Uiso 1 1 calc R . .
C225 C 0.15963(19) 0.0171(3) 0.42049(18) 0.0488(16) Uani 1 1 d G . .
H225 H 0.1439 0.0095 0.3767 0.059 Uiso 1 1 calc R . .
C226 C 0.21362(18) -0.0068(2) 0.4583(2) 0.0295(13) Uani 1 1 d G . .
H226 H 0.2348 -0.0308 0.4403 0.035 Uiso 1 1 calc R . .
C31 C 0.4032(3) 0.0363(5) 0.3103(3) 0.029(2) Uani 1 1 d . . .
C32 C 0.4528(3) 0.0709(5) 0.3195(3) 0.0249(19) Uani 1 1 d . . .
C33 C 0.4726(3) 0.1465(5) 0.3539(4) 0.029(2) Uani 1 1 d . . .
C34 C 0.4386(3) 0.1835(5) 0.3759(4) 0.030(2) Uani 1 1 d . . .
H34 H 0.4486 0.2357 0.3953 0.035 Uiso 1 1 calc R . .
C35 C 0.3900(3) 0.1464(5) 0.3704(4) 0.026(2) Uani 1 1 d . . .
C36 C 0.3729(3) 0.0746(5) 0.3367(4) 0.026(2) Uani 1 1 d . . .
C37 C 0.3812(4) -0.0377(4) 0.2665(4) 0.036(2) Uani 1 1 d . . .
H37A H 0.3859 -0.0263 0.2288 0.043 Uiso 1 1 calc R . .
H37B H 0.3412 -0.0423 0.2531 0.043 Uiso 1 1 calc R . .
C38 C 0.5259(3) 0.1842(5) 0.3621(4) 0.032(2) Uani 1 1 d . A .
H38 H 0.5314 0.1648 0.3259 0.039 Uiso 1 1 calc R . .
C39 C 0.5291(3) -0.0115(5) 0.3350(4) 0.034(2) Uani 1 1 d . . .
H39A H 0.5329 -0.0603 0.3129 0.041 Uiso 1 1 calc R . .
H39B H 0.5231 -0.0307 0.3703 0.041 Uiso 1 1 calc R . .
C71 C 0.5243(4) 0.2800(5) 0.3579(4) 0.042(2) Uani 1 1 d . . .
H71A H 0.5160 0.3021 0.3910 0.051 Uiso 1 1 calc R . .
H71B H 0.5610 0.3003 0.3658 0.051 Uiso 1 1 calc R . .
C72 C 0.4837(4) 0.3104(5) 0.2981(4) 0.047(3) Uani 1 1 d . . .
H72A H 0.4927 0.3682 0.2944 0.056 Uiso 1 1 calc R . .
H72B H 0.4474 0.3101 0.2982 0.056 Uiso 1 1 calc R . .
C73 C 0.4769(2) 0.2617(3) 0.2352(2) 0.0470(14) Uani 1 1 d . . .
H73A H 0.5141 0.2508 0.2393 0.056 Uiso 1 1 calc R . .
H73B H 0.4594 0.2081 0.2335 0.056 Uiso 1 1 calc R . .
C74 C 0.4438(3) 0.3052(4) 0.1741(3) 0.0660(18) Uani 1 1 d . . .
H74A H 0.4085 0.3245 0.1718 0.079 Uiso 1 1 calc R . .
H74B H 0.4644 0.3534 0.1709 0.079 Uiso 1 1 calc R . .
C75 C 0.4334(3) 0.2480(4) 0.1229(3) 0.077(2) Uani 1 1 d . . .
H75A H 0.4024 0.2680 0.0847 0.116 Uiso 1 1 calc R . .
H75B H 0.4245 0.1939 0.1334 0.116 Uiso 1 1 calc R . .
H75C H 0.4662 0.2441 0.1164 0.116 Uiso 1 1 calc R . .
C311 C 0.3780(2) -0.1729(3) 0.3435(3) 0.047(3) Uani 1 1 d G . .
C312 C 0.4093(2) -0.1790(4) 0.4077(3) 0.057(3) Uani 1 1 d G . .
H312 H 0.4471 -0.1640 0.4266 0.069 Uiso 1 1 calc R . .
C313 C 0.3854(3) -0.2072(4) 0.4442(2) 0.086(4) Uani 1 1 d G . .
H313 H 0.4068 -0.2114 0.4880 0.104 Uiso 1 1 calc R . .
C314 C 0.3302(3) -0.2293(4) 0.4165(3) 0.104(5) Uani 1 1 d G . .
H314 H 0.3138 -0.2486 0.4414 0.124 Uiso 1 1 calc R . .
C315 C 0.2989(2) -0.2232(3) 0.3523(3) 0.068(3) Uani 1 1 d G . .
H315 H 0.2611 -0.2382 0.3334 0.081 Uiso 1 1 calc R . .
C316 C 0.3228(2) -0.1950(3) 0.3158(2) 0.050(3) Uani 1 1 d G . .
H316 H 0.3014 -0.1908 0.2720 0.060 Uiso 1 1 calc R . .
C321 C 0.3797(2) -0.2018(3) 0.2273(2) 0.032(2) Uani 1 1 d G . .
C322 C 0.3894(3) -0.2855(3) 0.2365(2) 0.064(3) Uani 1 1 d G . .
H322 H 0.4094 -0.3065 0.2775 0.076 Uiso 1 1 calc R . .
C323 C 0.3699(3) -0.3383(3) 0.1858(3) 0.064(3) Uani 1 1 d G . .
H323 H 0.3766 -0.3955 0.1921 0.077 Uiso 1 1 calc R . .
C324 C 0.3407(2) -0.3075(3) 0.1258(2) 0.046(3) Uani 1 1 d G . .
H324 H 0.3274 -0.3436 0.0911 0.055 Uiso 1 1 calc R . .
C325 C 0.3310(2) -0.2239(4) 0.11658(19) 0.044(2) Uani 1 1 d G . .
H325 H 0.3110 -0.2028 0.0756 0.053 Uiso 1 1 calc R . .
C326 C 0.3505(2) -0.1710(3) 0.1673(3) 0.039(2) Uani 1 1 d G . .
H326 H 0.3438 -0.1139 0.1610 0.046 Uiso 1 1 calc R . .
C41 C 0.6377(3) 0.0370(5) 0.4664(4) 0.030(2) Uani 1 1 d . . .
C42 C 0.6553(3) 0.0767(5) 0.5256(3) 0.0249(19) Uani 1 1 d . A .
C43 C 0.6329(3) 0.1524(4) 0.5311(4) 0.0238(19) Uani 1 1 d . . .
C44 C 0.5913(3) 0.1860(4) 0.4762(3) 0.0226(18) Uani 1 1 d . A .
H44 H 0.5752 0.2367 0.4785 0.027 Uiso 1 1 calc R . .
C45 C 0.5732(3) 0.1485(5) 0.4196(4) 0.0226(19) Uani 1 1 d . . .
C46 C 0.5949(3) 0.0733(5) 0.4142(4) 0.027(2) Uani 1 1 d . A .
C47 C 0.6626(3) -0.0424(4) 0.4595(4) 0.031(2) Uani 1 1 d . A .
H47A H 0.6329 -0.0829 0.4380 0.037 Uiso 1 1 calc R . .
H47B H 0.6872 -0.0643 0.5013 0.037 Uiso 1 1 calc R . .
C48 C 0.6497(3) 0.1869(5) 0.5947(4) 0.0253(19) Uani 1 1 d . A .
H48 H 0.6887 0.1697 0.6209 0.030 Uiso 1 1 calc R . .
C49 C 0.6840(4) -0.0048(5) 0.6165(4) 0.032(2) Uani 1 1 d . . .
H49A H 0.7099 -0.0513 0.6336 0.039 Uiso 1 1 calc R . .
H49B H 0.6468 -0.0279 0.5911 0.039 Uiso 1 1 calc R . .
C81 C 0.6493(3) 0.2820(5) 0.5943(4) 0.037(2) Uani 1 1 d . . .
H81A H 0.6114 0.3012 0.5675 0.045 Uiso 1 1 calc R A .
H81B H 0.6729 0.3016 0.5756 0.045 Uiso 1 1 calc R . .
C82 C 0.6699(4) 0.3211(5) 0.6602(4) 0.041(2) Uani 1 1 d . A .
H82A H 0.6433 0.3089 0.6765 0.049 Uiso 1 1 calc R . .
H82B H 0.7057 0.2964 0.6889 0.049 Uiso 1 1 calc R . .
C83 C 0.6766(4) 0.4123(5) 0.6586(4) 0.049(3) Uani 1 1 d . . .
H83A H 0.6424 0.4361 0.6255 0.059 Uiso 1 1 calc R A .
H83B H 0.7069 0.4243 0.6479 0.059 Uiso 1 1 calc R . .
C84 C 0.6893(4) 0.4534(5) 0.7219(4) 0.059(3) Uani 1 1 d . A .
H84A H 0.6572 0.4484 0.7305 0.071 Uiso 1 1 calc R . .
H84B H 0.7212 0.4263 0.7561 0.071 Uiso 1 1 calc R . .
C85 C 0.7023(3) 0.5448(5) 0.7179(4) 0.060(3) Uani 1 1 d . . .
H85A H 0.7093 0.5724 0.7569 0.090 Uiso 1 1 calc R A .
H85B H 0.6710 0.5707 0.6832 0.090 Uiso 1 1 calc R . .
H85C H 0.7350 0.5492 0.7110 0.090 Uiso 1 1 calc R . .
C411 C 0.7105(2) -0.1365(2) 0.4004(2) 0.0254(19) Uani 1 1 d G A .
C412 C 0.6913(2) -0.1589(3) 0.3383(2) 0.042(2) Uani 1 1 d G . .
H412 H 0.6771 -0.1185 0.3066 0.050 Uiso 1 1 calc R A .
C413 C 0.6928(3) -0.2405(4) 0.3228(2) 0.072(3) Uani 1 1 d G A .
H413 H 0.6796 -0.2559 0.2804 0.086 Uiso 1 1 calc R . .
C414 C 0.7135(3) -0.2997(3) 0.3693(3) 0.061(3) Uani 1 1 d G . .
H414 H 0.7145 -0.3555 0.3587 0.074 Uiso 1 1 calc R A .
C415 C 0.7327(2) -0.2772(3) 0.4313(3) 0.062(3) Uani 1 1 d G A .
H415 H 0.7469 -0.3176 0.4631 0.074 Uiso 1 1 calc R . .
C416 C 0.7313(2) -0.1956(3) 0.44685(19) 0.036(2) Uani 1 1 d G . .
H416 H 0.7444 -0.1802 0.4892 0.044 Uiso 1 1 calc R A .
C421 C 0.7779(2) -0.0123(3) 0.4796(3) 0.0518(11) Uiso 0.50 1 d PGD A -1
C422 C 0.8205(3) -0.0342(4) 0.4659(3) 0.0518(11) Uiso 0.50 1 d PGD A -1
H422 H 0.8124 -0.0562 0.4262 0.062 Uiso 0.50 1 calc PR A -1
C423 C 0.8748(2) -0.0240(5) 0.5103(3) 0.0518(11) Uiso 0.50 1 d PGD A -1
H423 H 0.9039 -0.0389 0.5010 0.062 Uiso 0.50 1 calc PR A -1
C424 C 0.8866(2) 0.0082(4) 0.5685(3) 0.0518(11) Uiso 0.50 1 d PGD A -1
H424 H 0.9238 0.0152 0.5988 0.062 Uiso 0.50 1 calc PR A -1
C425 C 0.8441(4) 0.0301(5) 0.5822(3) 0.0518(11) Uiso 0.50 1 d PGD A -1
H425 H 0.8521 0.0521 0.6219 0.062 Uiso 0.50 1 calc PR A -1
C426 C 0.7897(3) 0.0198(5) 0.5377(4) 0.0518(11) Uiso 0.50 1 d PGD A -1
H426 H 0.7606 0.0348 0.5471 0.062 Uiso 0.50 1 calc PR A -1
C431 C 0.7713(3) 0.0012(4) 0.4692(5) 0.0518(11) Uiso 0.50 1 d PGD A -2
C432 C 0.8017(4) 0.0400(6) 0.4436(4) 0.0518(11) Uiso 0.50 1 d PGD A -2
H432 H 0.7859 0.0493 0.4000 0.062 Uiso 0.50 1 calc PR A -2
C433 C 0.8553(4) 0.0652(7) 0.4819(5) 0.0518(11) Uiso 0.50 1 d PGD A -2
H433 H 0.8761 0.0917 0.4645 0.062 Uiso 0.50 1 calc PR A -2
C434 C 0.8785(3) 0.0515(6) 0.5458(5) 0.0518(11) Uiso 0.50 1 d PGD A -2
H434 H 0.9151 0.0687 0.5719 0.062 Uiso 0.50 1 calc PR A -2
C435 C 0.8480(4) 0.0127(7) 0.5713(4) 0.0518(11) Uiso 0.50 1 d PGD A -2
H435 H 0.8639 0.0034 0.6149 0.062 Uiso 0.50 1 calc PR A -2
C436 C 0.7944(4) -0.0125(6) 0.5330(6) 0.0518(11) Uiso 0.50 1 d PGD A -2
H436 H 0.7736 -0.0390 0.5504 0.062 Uiso 0.50 1 calc PR A -2
C1 C 0.5025(7) 0.0084(3) 0.4970(7) 0.0663(13) Uiso 1 1 d . . .
O2 O 0.4793(6) -0.0412(9) 0.5179(6) 0.102(6) Uiso 0.561(15) 1 d P . .
O3 O 0.5331(5) -0.0336(8) 0.4840(6) 0.055(5) Uiso 0.439(15) 1 d P . .

loop_
_atom_site_aniso_label
_atom_site_aniso_U_11
_atom_site_aniso_U_22
_atom_site_aniso_U_33
_atom_site_aniso_U_23
_atom_site_aniso_U_13
_atom_site_aniso_U_12
P1 0.0433(17) 0.0373(15) 0.0379(16) 0.0000(12) 0.0171(14) -0.0047(12)
P2 0.0425(16) 0.0338(14) 0.0465(16) -0.0036(12) 0.0285(14) -0.0069(12)
P3 0.0466(17) 0.0297(14) 0.0342(15) 0.0040(11) 0.0137(13) 0.0058(12)
P4 0.0452(17) 0.0339(14) 0.0506(16) 0.0061(12) 0.0365(14) 0.0079(12)
O12 0.027(3) 0.035(4) 0.026(3) 0.004(3) 0.014(3) -0.007(3)
O16 0.040(4) 0.025(3) 0.041(4) 0.002(3) 0.024(3) -0.003(3)
O22 0.020(3) 0.036(3) 0.036(4) -0.012(3) 0.014(3) -0.003(3)
O26 0.028(4) 0.044(4) 0.035(3) 0.006(3) 0.024(3) -0.001(3)
O32 0.039(4) 0.043(4) 0.033(4) 0.004(3) 0.024(3) 0.007(3)
O36 0.017(3) 0.042(4) 0.024(3) -0.004(3) 0.008(3) -0.008(3)
O42 0.033(3) 0.022(3) 0.035(3) 0.001(3) 0.019(3) 0.001(3)
O46 0.038(4) 0.035(4) 0.032(3) -0.002(3) 0.019(3) 0.008(3)
C11 0.032(5) 0.024(4) 0.028(5) -0.008(4) 0.018(4) -0.013(4)
C12 0.029(5) 0.050(5) 0.026(5) -0.011(4) 0.021(4) -0.019(4)
C13 0.023(4) 0.018(4) 0.029(5) -0.006(3) 0.011(4) -0.002(3)
C14 0.031(5) 0.019(4) 0.023(4) -0.007(3) 0.010(4) -0.004(4)
C15 0.034(5) 0.019(4) 0.025(5) -0.002(3) 0.016(4) -0.012(4)
C16 0.028(5) 0.033(5) 0.017(4) 0.002(4) 0.009(4) -0.002(4)
C17 0.015(4) 0.044(5) 0.035(5) -0.008(4) 0.013(4) -0.008(4)
C18 0.033(5) 0.026(4) 0.033(5) -0.018(4) 0.016(4) -0.009(4)
C19 0.040(6) 0.037(5) 0.027(5) -0.012(4) 0.020(4) -0.005(4)
C51 0.020(4) 0.045(5) 0.046(5) -0.023(4) 0.011(4) -0.007(4)
C52 0.067(7) 0.055(6) 0.040(6) -0.030(5) 0.024(5) -0.023(5)
C53 0.084(5) 0.060(4) 0.048(4) -0.019(3) 0.021(3) -0.022(3)
C54 0.082(6) 0.097(6) 0.073(5) -0.017(4) 0.014(4) -0.029(4)
C55 0.097(6) 0.076(5) 0.071(5) -0.004(4) 0.027(5) 0.015(4)
C111 0.063(7) 0.045(6) 0.028(5) -0.014(4) 0.026(5) -0.007(5)
C112 0.107(9) 0.049(6) 0.066(8) -0.003(6) 0.058(7) -0.015(6)
C113 0.230(16) 0.031(5) 0.081(8) -0.022(5) 0.112(10) -0.030(7)
C114 0.157(12) 0.038(6) 0.099(10) -0.014(6) 0.110(10) -0.024(7)
C115 0.141(11) 0.049(7) 0.100(10) -0.003(6) 0.098(9) 0.023(7)
C116 0.065(8) 0.057(6) 0.043(6) -0.002(5) 0.030(6) -0.001(5)
C121 0.027(5) 0.044(6) 0.044(6) 0.000(5) 0.017(5) -0.005(4)
C122 0.077(7) 0.020(5) 0.063(7) 0.006(5) 0.034(6) 0.000(4)
C123 0.073(7) 0.049(6) 0.052(7) -0.008(5) 0.021(6) -0.014(5)
C124 0.075(8) 0.038(6) 0.059(7) 0.016(5) 0.046(6) -0.002(5)
C125 0.039(5) 0.044(6) 0.043(5) -0.002(4) 0.018(4) -0.003(4)
C126 0.039(4) 0.028(4) 0.043(5) 0.001(4) 0.018(4) -0.003(3)
C21 0.020(5) 0.029(5) 0.027(5) -0.011(4) 0.014(4) -0.007(4)
C22 0.027(5) 0.025(5) 0.047(6) 0.001(4) 0.028(5) -0.003(4)
C23 0.018(4) 0.031(5) 0.025(5) -0.008(4) 0.010(4) 0.001(4)
C24 0.046(5) 0.025(4) 0.058(6) 0.008(4) 0.047(5) 0.005(4)
C25 0.024(5) 0.032(5) 0.029(5) -0.006(4) 0.011(4) -0.003(4)
C26 0.039(6) 0.025(5) 0.043(5) 0.007(4) 0.031(5) 0.006(4)
C27 0.028(5) 0.032(5) 0.024(4) 0.001(4) 0.008(4) 0.003(4)
C28 0.033(5) 0.026(5) 0.036(5) -0.001(4) 0.024(4) 0.006(4)
C29 0.030(5) 0.033(5) 0.039(5) -0.009(4) 0.018(5) -0.005(4)
C61 0.041(5) 0.011(4) 0.047(5) -0.001(3) 0.030(5) 0.001(3)
C62 0.035(5) 0.033(5) 0.039(6) 0.014(4) 0.013(4) 0.019(4)
C63 0.039(6) 0.041(6) 0.045(6) 0.000(4) 0.006(5) 0.007(4)
C64 0.043(6) 0.105(8) 0.053(6) 0.007(6) 0.012(5) 0.017(6)
C65 0.100(8) 0.016(4) 0.158(11) 0.041(6) 0.007(7) -0.004(5)
C211 0.022(5) 0.064(6) 0.029(5) 0.004(4) 0.009(4) -0.002(4)
C212 0.042(6) 0.050(5) 0.049(6) -0.029(4) 0.022(5) -0.020(4)
C213 0.047(6) 0.048(5) 0.039(6) 0.018(5) 0.018(5) -0.001(4)
C214 0.034(6) 0.030(5) 0.080(7) 0.024(5) 0.023(5) 0.004(4)
C215 0.039(6) 0.028(5) 0.040(5) 0.004(4) 0.016(4) -0.017(4)
C216 0.044(6) 0.049(6) 0.032(5) 0.000(5) 0.018(5) -0.001(5)
C221 0.044(3) 0.021(2) 0.049(3) 0.001(2) 0.037(3) -0.004(2)
C222 0.044(3) 0.044(3) 0.044(3) 0.003(2) 0.024(3) 0.012(2)
C223 0.062(4) 0.088(5) 0.068(5) 0.011(4) 0.044(4) 0.037(4)
C224 0.035(3) 0.059(4) 0.071(4) 0.005(3) 0.015(3) 0.031(3)
C225 0.040(3) 0.051(4) 0.060(4) 0.003(3) 0.027(3) -0.013(3)
C226 0.017(2) 0.018(2) 0.055(3) -0.013(2) 0.018(2) -0.0127(19)
C31 0.028(5) 0.037(5) 0.014(4) 0.001(4) 0.001(4) 0.002(4)
C32 0.037(5) 0.019(4) 0.019(4) -0.001(3) 0.013(4) 0.003(3)
C33 0.026(5) 0.043(5) 0.019(4) 0.011(4) 0.012(4) 0.013(4)
C34 0.036(5) 0.023(4) 0.036(5) 0.004(4) 0.022(4) 0.006(4)
C35 0.018(4) 0.031(5) 0.031(5) 0.008(4) 0.014(4) 0.005(4)
C36 0.023(5) 0.025(5) 0.031(5) 0.009(4) 0.013(4) 0.007(4)
C37 0.062(6) 0.019(4) 0.025(5) -0.005(4) 0.019(4) -0.002(4)
C38 0.031(5) 0.045(5) 0.030(5) -0.003(4) 0.022(4) 0.001(4)
C39 0.026(5) 0.038(5) 0.038(5) -0.019(4) 0.015(4) 0.006(4)
C71 0.051(6) 0.030(5) 0.064(6) 0.015(4) 0.042(5) 0.002(4)
C72 0.051(6) 0.042(5) 0.064(7) 0.024(5) 0.041(5) 0.026(4)
C73 0.046(3) 0.049(3) 0.051(3) 0.013(3) 0.027(3) 0.007(3)
C74 0.051(4) 0.075(5) 0.063(4) 0.019(4) 0.018(3) -0.001(3)
C75 0.055(4) 0.089(5) 0.082(5) -0.048(4) 0.025(4) 0.006(3)
C311 0.067(7) 0.024(5) 0.050(7) -0.008(4) 0.025(6) 0.011(5)
C312 0.086(8) 0.057(6) 0.023(5) 0.023(5) 0.019(5) 0.042(6)
C313 0.115(10) 0.099(9) 0.045(7) 0.014(6) 0.035(7) 0.057(8)
C314 0.223(17) 0.050(8) 0.078(9) 0.018(7) 0.104(11) 0.007(9)
C315 0.101(9) 0.036(6) 0.099(9) -0.025(6) 0.073(8) -0.006(5)
C316 0.083(8) 0.026(5) 0.069(7) -0.011(5) 0.060(7) -0.013(5)
C321 0.043(6) 0.023(5) 0.040(6) 0.005(4) 0.028(5) 0.004(4)
C322 0.104(9) 0.049(6) 0.029(5) 0.007(5) 0.022(6) 0.023(6)
C323 0.126(9) 0.017(5) 0.064(7) -0.011(5) 0.056(7) 0.002(5)
C324 0.053(6) 0.045(6) 0.042(6) -0.005(5) 0.024(5) -0.021(5)
C325 0.057(5) 0.039(5) 0.041(5) -0.002(4) 0.026(4) -0.016(4)
C326 0.048(5) 0.037(5) 0.041(5) -0.007(4) 0.029(4) -0.018(4)
C41 0.028(5) 0.029(5) 0.042(6) -0.002(4) 0.024(5) -0.002(4)
C42 0.019(4) 0.026(5) 0.024(5) 0.006(4) 0.005(4) -0.006(4)
C43 0.026(5) 0.017(4) 0.039(5) -0.004(3) 0.025(4) -0.001(3)
C44 0.017(4) 0.022(4) 0.027(4) 0.015(3) 0.008(3) 0.003(3)
C45 0.023(4) 0.029(5) 0.026(5) 0.005(4) 0.020(4) -0.001(4)
C46 0.025(5) 0.038(5) 0.022(4) 0.008(4) 0.014(4) 0.006(4)
C47 0.033(5) 0.019(4) 0.059(6) 0.007(4) 0.038(4) 0.009(4)
C48 0.018(5) 0.024(4) 0.030(5) 0.000(4) 0.007(4) -0.001(3)
C49 0.039(6) 0.025(5) 0.033(5) 0.003(4) 0.016(5) -0.002(4)
C81 0.030(5) 0.051(6) 0.034(5) -0.003(4) 0.018(4) -0.010(4)
C82 0.038(6) 0.042(6) 0.049(6) -0.004(5) 0.026(5) -0.006(4)
C83 0.044(6) 0.040(6) 0.072(7) -0.031(5) 0.035(5) -0.016(4)
C84 0.039(6) 0.031(4) 0.088(7) -0.039(4) 0.013(5) -0.003(4)
C85 0.040(5) 0.072(7) 0.065(6) -0.020(5) 0.021(4) 0.000(4)
C411 0.025(5) 0.019(4) 0.040(5) 0.004(3) 0.021(4) 0.006(3)
C412 0.045(6) 0.058(6) 0.032(5) -0.020(4) 0.025(5) -0.004(4)
C413 0.076(8) 0.098(9) 0.059(8) -0.029(7) 0.046(7) -0.020(7)
C414 0.056(7) 0.073(8) 0.068(8) -0.020(6) 0.040(6) 0.008(6)
C415 0.031(6) 0.056(7) 0.087(8) 0.006(6) 0.016(6) -0.005(5)
C416 0.028(5) 0.030(5) 0.042(5) -0.009(4) 0.008(4) 0.009(4)

loop_
_atom_type_symbol
_atom_type_description
_atom_type_scat_dispersion_real
_atom_type_scat_dispersion_imag
_atom_type_scat_source
C C 0.0033 0.0016 'International Tables Vol C Tables 4.2.6.8 and 6.1.1.4'
H H 0.0000 0.0000 'International Tables Vol C Tables 4.2.6.8 and 6.1.1.4'
O O 0.0106 0.0060 'International Tables Vol C Tables 4.2.6.8 and 6.1.1.4'
P P 0.1023 0.0942 'International Tables Vol C Tables 4.2.6.8 and 6.1.1.4'

loop_
_geom_angle_atom_site_label_1
_geom_angle_atom_site_label_2
_geom_angle_atom_site_label_3
_geom_angle
_geom_angle_site_symmetry_1
_geom_angle_site_symmetry_3
_geom_angle_publ_flag
C111 P1 C121 100.5(3) . . ?
C111 P1 C17 104.6(3) . . ?
C121 P1 C17 102.4(3) . . ?
C221 P2 C211 105.5(2) . . ?
C221 P2 C27 103.8(3) . . ?
C211 P2 C27 99.2(3) . . ?
C37 P3 C321 101.1(3) . . ?
C37 P3 C311 104.7(3) . . ?
C321 P3 C311 101.5(3) . . ?
C431 P4 C411 102.7(2) . . ?
C431 P4 C47 107.3(5) . . ?
C411 P4 C47 98.3(3) . . ?
C431 P4 C421 8.6(4) . . ?
C411 P4 C421 96.1(3) . . ?
C47 P4 C421 103.3(4) . . ?
C19 O12 C12 116.1(6) . . ?
C49 O16 C16 116.4(6) . . ?
C22 O22 C29 117.3(6) . . ?
C19 O26 C26 117.5(6) . . ?
C32 O32 C39 115.6(6) . . ?
C36 O36 C29 116.5(6) . . ?
C49 O42 C42 115.7(6) . . ?
C46 O46 C39 116.6(6) . . ?
C16 C11 C12 114.9(8) . . ?
C16 C11 C17 122.3(8) . . ?
C12 C11 C17 122.5(7) . . ?
C13 C12 C11 123.8(7) . . ?
C13 C12 O12 122.2(8) . . ?
C11 C12 O12 113.7(7) . . ?
C12 C13 C14 118.7(7) . . ?
C12 C13 C18 119.1(7) . . ?
C14 C13 C18 122.0(7) . . ?
C15 C14 C13 122.9(8) . . ?
C15 C14 H14 118.5 . . ?
C13 C14 H14 118.5 . . ?
C14 C15 C16 116.7(7) . . ?
C14 C15 C48 123.2(7) . . ?
C16 C15 C48 119.6(7) . . ?
C11 C16 C15 122.2(8) . . ?
C11 C16 O16 117.6(7) . . ?
C15 C16 O16 119.9(7) . . ?
C11 C17 P1 117.0(5) . . ?
C11 C17 H17A 108.1 . . ?
P1 C17 H17A 108.1 . . ?
C11 C17 H17B 108.1 . . ?
P1 C17 H17B 108.1 . . ?
H17A C17 H17B 107.3 . . ?
C51 C18 C25 112.0(7) . . ?
C51 C18 C13 113.5(7) . . ?
C25 C18 C13 107.5(6) . . ?
C51 C18 H18 107.9 . . ?
C25 C18 H18 107.9 . . ?
C13 C18 H18 107.9 . . ?
O26 C19 O12 113.1(6) . . ?
O26 C19 H19A 109.0 . . ?
O12 C19 H19A 109.0 . . ?
O26 C19 H19B 109.0 . . ?
O12 C19 H19B 109.0 . . ?
H19A C19 H19B 107.8 . . ?
C18 C51 C52 113.7(7) . . ?
C18 C51 H51A 108.8 . . ?
C52 C51 H51A 108.8 . . ?
C18 C51 H51B 108.8 . . ?
C52 C51 H51B 108.8 . . ?
H51A C51 H51B 107.7 . . ?
C51 C52 C53 108.5(7) . . ?
C51 C52 H52A 110.0 . . ?
C53 C52 H52A 110.0 . . ?
C51 C52 H52B 110.0 . . ?
C53 C52 H52B 110.0 . . ?
H52A C52 H52B 108.4 . . ?
C54 C53 C52 112.2(6) . . ?
C54 C53 H53A 109.2 . . ?
C52 C53 H53A 109.2 . . ?
C54 C53 H53B 109.2 . . ?
C52 C53 H53B 109.2 . . ?
H53A C53 H53B 107.9 . . ?
C53 C54 C55 113.1(6) . . ?
C53 C54 H54A 109.0 . . ?
C55 C54 H54A 109.0 . . ?
C53 C54 H54B 109.0 . . ?
C55 C54 H54B 109.0 . . ?
H54A C54 H54B 107.8 . . ?
C54 C55 H55A 109.5 . . ?
C54 C55 H55B 109.5 . . ?
H55A C55 H55B 109.5 . . ?
C54 C55 H55C 109.5 . . ?
H55A C55 H55C 109.5 . . ?
H55B C55 H55C 109.5 . . ?
C112 C111 C116 120.0 . . ?
C112 C111 P1 116.2(4) . . ?
C116 C111 P1 123.8(4) . . ?
C113 C112 C111 120.0 . . ?
C113 C112 H112 120.0 . . ?
C111 C112 H112 120.0 . . ?
C114 C113 C112 120.0 . . ?
C114 C113 H113 120.0 . . ?
C112 C113 H113 120.0 . . ?
C113 C114 C115 120.0 . . ?
C113 C114 H114 120.0 . . ?
C115 C114 H114 120.0 . . ?
C116 C115 C114 120.0 . . ?
C116 C115 H115 120.0 . . ?
C114 C115 H115 120.0 . . ?
C115 C116 C111 120.0 . . ?
C115 C116 H116 120.0 . . ?
C111 C116 H116 120.0 . . ?
C122 C121 C126 120.0 . . ?
C122 C121 P1 117.4(3) . . ?
C126 C121 P1 122.5(3) . . ?
C121 C122 C123 120.0 . . ?
C121 C122 H122 120.0 . . ?
C123 C122 H122 120.0 . . ?
C124 C123 C122 120.0 . . ?
C124 C123 H123 120.0 . . ?
C122 C123 H123 120.0 . . ?
C125 C124 C123 120.0 . . ?
C125 C124 H124 120.0 . . ?
C123 C124 H124 120.0 . . ?
C124 C125 C126 120.0 . . ?
C124 C125 H125 120.0 . . ?
C126 C125 H125 120.0 . . ?
C125 C126 C121 120.0 . . ?
C125 C126 H126 120.0 . . ?
C121 C126 H126 120.0 . . ?
C22 C21 C26 117.1(7) . . ?
C22 C21 C27 123.1(7) . . ?
C26 C21 C27 119.8(7) . . ?
C21 C22 C23 123.5(8) . . ?
C21 C22 O22 119.2(7) . . ?
C23 C22 O22 117.3(7) . . ?
C24 C23 C22 117.8(8) . . ?
C24 C23 C28 120.7(7) . . ?
C22 C23 C28 121.5(7) . . ?
C23 C24 C25 123.0(7) . . ?
C23 C24 H24 118.5 . . ?
C25 C24 H24 118.5 . . ?
C26 C25 C24 114.6(8) . . ?
C26 C25 C18 121.3(8) . . ?
C24 C25 C18 124.1(7) . . ?
C25 C26 C21 124.0(8) . . ?
C25 C26 O26 117.4(8) . . ?
C21 C26 O26 118.5(7) . . ?
C21 C27 P2 112.5(5) . . ?
C21 C27 H27A 109.1 . . ?
P2 C27 H27A 109.1 . . ?
C21 C27 H27B 109.1 . . ?
P2 C27 H27B 109.1 . . ?
H27A C27 H27B 107.8 . . ?
C61 C28 C23 115.6(7) . . ?
C61 C28 C35 115.5(7) . . ?
C23 C28 C35 105.5(6) . . ?
C61 C28 H28 106.5 . . ?
C23 C28 H28 106.5 . . ?
C35 C28 H28 106.5 . . ?
O36 C29 O22 112.4(6) . . ?
O36 C29 H29A 109.1 . . ?
O22 C29 H29A 109.1 . . ?
O36 C29 H29B 109.1 . . ?
O22 C29 H29B 109.1 . . ?
H29A C29 H29B 107.9 . . ?
C62 C61 C28 114.1(7) . . ?
C62 C61 H61A 108.7 . . ?
C28 C61 H61A 108.7 . . ?
C62 C61 H61B 108.7 . . ?
C28 C61 H61B 108.7 . . ?
H61A C61 H61B 107.6 . . ?
C61 C62 C63 112.1(7) . . ?
C61 C62 H62A 109.2 . . ?
C63 C62 H62A 109.2 . . ?
C61 C62 H62B 109.2 . . ?
C63 C62 H62B 109.2 . . ?
H62A C62 H62B 107.9 . . ?
C64 C63 C62 118.6(8) . . ?
C64 C63 H63A 107.7 . . ?
C62 C63 H63A 107.7 . . ?
C64 C63 H63B 107.7 . . ?
C62 C63 H63B 107.7 . . ?
H63A C63 H63B 107.1 . . ?
C63 C64 C65 119.6(9) . . ?
C63 C64 H64A 107.4 . . ?
C65 C64 H64A 107.4 . . ?
C63 C64 H64B 107.4 . . ?
C65 C64 H64B 107.4 . . ?
H64A C64 H64B 106.9 . . ?
C64 C65 H65A 109.5 . . ?
C64 C65 H65B 109.5 . . ?
H65A C65 H65B 109.5 . . ?
C64 C65 H65C 109.5 . . ?
H65A C65 H65C 109.5 . . ?
H65B C65 H65C 109.5 . . ?
C212 C211 C216 120.0 . . ?
C212 C211 P2 117.2(3) . . ?
C216 C211 P2 122.7(3) . . ?
C213 C212 C211 120.0 . . ?
C213 C212 H212 120.0 . . ?
C211 C212 H212 120.0 . . ?
C212 C213 C214 120.0 . . ?
C212 C213 H213 120.0 . . ?
C214 C213 H213 120.0 . . ?
C215 C214 C213 120.0 . . ?
C215 C214 H214 120.0 . . ?
C213 C214 H214 120.0 . . ?
C214 C215 C216 120.0 . . ?
C214 C215 H215 120.0 . . ?
C216 C215 H215 120.0 . . ?
C215 C216 C211 120.0 . . ?
C215 C216 H216 120.0 . . ?
C211 C216 H216 120.0 . . ?
C222 C221 C226 120.0 . . ?
C222 C221 P2 113.5(3) . . ?
C226 C221 P2 126.3(3) . . ?
C223 C222 C221 120.0 . . ?
C223 C222 H222 120.0 . . ?
C221 C222 H222 120.0 . . ?
C222 C223 C224 120.0 . . ?
C222 C223 H223 120.0 . . ?
C224 C223 H223 120.0 . . ?
C225 C224 C223 120.0 . . ?
C225 C224 H224 120.0 . . ?
C223 C224 H224 120.0 . . ?
C226 C225 C224 120.0 . . ?
C226 C225 H225 120.0 . . ?
C224 C225 H225 120.0 . . ?
C225 C226 C221 120.0 . . ?
C225 C226 H226 120.0 . . ?
C221 C226 H226 120.0 . . ?
C32 C31 C36 118.7(8) . . ?
C32 C31 C37 118.4(8) . . ?
C36 C31 C37 122.7(8) . . ?
O32 C32 C31 119.0(7) . . ?
O32 C32 C33 119.6(7) . . ?
C31 C32 C33 121.3(7) . . ?
C34 C33 C32 116.6(8) . . ?
C34 C33 C38 122.7(8) . . ?
C32 C33 C38 120.7(7) . . ?
C33 C34 C35 122.4(8) . . ?
C33 C34 H34 118.8 . . ?
C35 C34 H34 118.8 . . ?
C36 C35 C34 118.2(7) . . ?
C36 C35 C28 121.1(7) . . ?
C34 C35 C28 120.6(7) . . ?
C35 C36 O36 119.8(7) . . ?
C35 C36 C31 122.5(8) . . ?
O36 C36 C31 117.7(7) . . ?
C31 C37 P3 116.9(6) . . ?
C31 C37 H37A 108.1 . . ?
P3 C37 H37A 108.1 . . ?
C31 C37 H37B 108.1 . . ?
P3 C37 H37B 108.1 . . ?
H37A C37 H37B 107.3 . . ?
C33 C38 C45 109.3(6) . . ?
C33 C38 C71 113.7(7) . . ?
C45 C38 C71 115.5(7) . . ?
C33 C38 H38 105.9 . . ?
C45 C38 H38 105.9 . . ?
C71 C38 H38 105.9 . . ?
O32 C39 O46 113.1(6) . . ?
O32 C39 H39A 109.0 . . ?
O46 C39 H39A 109.0 . . ?
O32 C39 H39B 109.0 . . ?
O46 C39 H39B 109.0 . . ?
H39A C39 H39B 107.8 . . ?
C72 C71 C38 113.1(8) . . ?
C72 C71 H71A 109.0 . . ?
C38 C71 H71A 109.0 . . ?
C72 C71 H71B 109.0 . . ?
C38 C71 H71B 109.0 . . ?
H71A C71 H71B 107.8 . . ?
C71 C72 C73 117.8(6) . . ?
C71 C72 H72A 107.9 . . ?
C73 C72 H72A 107.9 . . ?
C71 C72 H72B 107.9 . . ?
C73 C72 H72B 107.9 . . ?
H72A C72 H72B 107.2 . . ?
C74 C73 C72 115.9(5) . . ?
C74 C73 H73A 108.3 . . ?
C72 C73 H73A 108.3 . . ?
C74 C73 H73B 108.3 . . ?
C72 C73 H73B 108.3 . . ?
H73A C73 H73B 107.4 . . ?
C75 C74 C73 108.8(5) . . ?
C75 C74 H74A 109.9 . . ?
C73 C74 H74A 109.9 . . ?
C75 C74 H74B 109.9 . . ?
C73 C74 H74B 109.9 . . ?
H74A C74 H74B 108.3 . . ?
C74 C75 H75A 109.5 . . ?
C74 C75 H75B 109.5 . . ?
H75A C75 H75B 109.5 . . ?
C74 C75 H75C 109.5 . . ?
H75A C75 H75C 109.5 . . ?
H75B C75 H75C 109.5 . . ?
C312 C311 C316 120.0 . . ?
C312 C311 P3 117.9(4) . . ?
C316 C311 P3 122.1(4) . . ?
C313 C312 C311 120.0 . . ?
C313 C312 H312 120.0 . . ?
C311 C312 H312 120.0 . . ?
C314 C313 C312 120.0 . . ?
C314 C313 H313 120.0 . . ?
C312 C313 H313 120.0 . . ?
C315 C314 C313 120.0 . . ?
C315 C314 H314 120.0 . . ?
C313 C314 H314 120.0 . . ?
C314 C315 C316 120.0 . . ?
C314 C315 H315 120.0 . . ?
C316 C315 H315 120.0 . . ?
C315 C316 C311 120.0 . . ?
C315 C316 H316 120.0 . . ?
C311 C316 H316 120.0 . . ?
C322 C321 C326 120.0 . . ?
C322 C321 P3 116.0(3) . . ?
C326 C321 P3 123.8(3) . . ?
C323 C322 C321 120.0 . . ?
C323 C322 H322 120.0 . . ?
C321 C322 H322 120.0 . . ?
C322 C323 C324 120.0 . . ?
C322 C323 H323 120.0 . . ?
C324 C323 H323 120.0 . . ?
C325 C324 C323 120.0 . . ?
C325 C324 H324 120.0 . . ?
C323 C324 H324 120.0 . . ?
C324 C325 C326 120.0 . . ?
C324 C325 H325 120.0 . . ?
C326 C325 H325 120.0 . . ?
C325 C326 C321 120.0 . . ?
C325 C326 H326 120.0 . . ?
C321 C326 H326 120.0 . . ?
C46 C41 C42 117.9(7) . . ?
C46 C41 C47 119.8(8) . . ?
C42 C41 C47 122.2(7) . . ?
O42 C42 C43 120.7(7) . . ?
O42 C42 C41 117.5(7) . . ?
C43 C42 C41 121.6(7) . . ?
C44 C43 C42 116.9(7) . . ?
C44 C43 C48 123.9(7) . . ?
C42 C43 C48 118.8(7) . . ?
C45 C44 C43 122.4(7) . . ?
C45 C44 H44 118.8 . . ?
C43 C44 H44 118.8 . . ?
C44 C45 C46 120.8(7) . . ?
C44 C45 C38 120.8(7) . . ?
C46 C45 C38 118.3(7) . . ?
O46 C46 C45 123.0(7) . . ?
O46 C46 C41 116.6(7) . . ?
C45 C46 C41 120.3(8) . . ?
C41 C47 P4 111.7(5) . . ?
C41 C47 H47A 109.3 . . ?
P4 C47 H47A 109.3 . . ?
C41 C47 H47B 109.3 . . ?
P4 C47 H47B 109.3 . . ?
H47A C47 H47B 107.9 . . ?
C43 C48 C15 111.1(6) . . ?
C43 C48 C81 111.9(7) . . ?
C15 C48 C81 113.5(7) . . ?
C43 C48 H48 106.6 . . ?
C15 C48 H48 106.6 . . ?
C81 C48 H48 106.6 . . ?
O42 C49 O16 114.9(6) . . ?
O42 C49 H49A 108.6 . . ?
O16 C49 H49A 108.6 . . ?
O42 C49 H49B 108.6 . . ?
O16 C49 H49B 108.6 . . ?
H49A C49 H49B 107.5 . . ?
C48 C81 C82 113.9(7) . . ?
C48 C81 H81A 108.8 . . ?
C82 C81 H81A 108.8 . . ?
C48 C81 H81B 108.8 . . ?
C82 C81 H81B 108.8 . . ?
H81A C81 H81B 107.7 . . ?
C83 C82 C81 111.7(7) . . ?
C83 C82 H82A 109.3 . . ?
C81 C82 H82A 109.3 . . ?
C83 C82 H82B 109.3 . . ?
C81 C82 H82B 109.3 . . ?
H82A C82 H82B 107.9 . . ?
C82 C83 C84 112.2(8) . . ?
C82 C83 H83A 109.2 . . ?
C84 C83 H83A 109.2 . . ?
C82 C83 H83B 109.2 . . ?
C84 C83 H83B 109.2 . . ?
H83A C83 H83B 107.9 . . ?
C85 C84 C83 108.0(8) . . ?
C85 C84 H84A 110.1 . . ?
C83 C84 H84A 110.1 . . ?
C85 C84 H84B 110.1 . . ?
C83 C84 H84B 110.1 . . ?
H84A C84 H84B 108.4 . . ?
C84 C85 H85A 109.5 . . ?
C84 C85 H85B 109.5 . . ?
H85A C85 H85B 109.5 . . ?
C84 C85 H85C 109.5 . . ?
H85A C85 H85C 109.5 . . ?
H85B C85 H85C 109.5 . . ?
C412 C411 C416 120.0 . . ?
C412 C411 P4 115.9(3) . . ?
C416 C411 P4 124.0(3) . . ?
C411 C412 C413 120.0 . . ?
C411 C412 H412 120.0 . . ?
C413 C412 H412 120.0 . . ?
C414 C413 C412 120.0 . . ?
C414 C413 H413 120.0 . . ?
C412 C413 H413 120.0 . . ?
C413 C414 C415 120.0 . . ?
C413 C414 H414 120.0 . . ?
C415 C414 H414 120.0 . . ?
C416 C415 C414 120.0 . . ?
C416 C415 H415 120.0 . . ?
C414 C415 H415 120.0 . . ?
C415 C416 C411 120.0 . . ?
C415 C416 H416 120.0 . . ?
C411 C416 H416 120.0 . . ?
C422 C421 C426 120.0 . . ?
C422 C421 P4 117.6(5) . . ?
C426 C421 P4 122.4(5) . . ?
C423 C422 C421 120.0 . . ?
C423 C422 H422 120.0 . . ?
C421 C422 H422 120.0 . . ?
C422 C423 C424 120.0 . . ?
C422 C423 H423 120.0 . . ?
C424 C423 H423 120.0 . . ?
C423 C424 C425 120.0 . . ?
C423 C424 H424 120.0 . . ?
C425 C424 H424 120.0 . . ?
C426 C425 C424 120.0 . . ?
C426 C425 H425 120.0 . . ?
C424 C425 H425 120.0 . . ?
C425 C426 C421 120.0 . . ?
C425 C426 H426 120.0 . . ?
C421 C426 H426 120.0 . . ?
C432 C431 C436 120.0 . . ?
C432 C431 P4 115.7(8) . . ?
C436 C431 P4 124.3(8) . . ?
C431 C432 C433 120.0 . . ?
C431 C432 H432 120.0 . . ?
C433 C432 H432 120.0 . . ?
C434 C433 C432 120.0 . . ?
C434 C433 H433 120.0 . . ?
C432 C433 H433 120.0 . . ?
C433 C434 C435 120.0 . . ?
C433 C434 H434 120.0 . . ?
C435 C434 H434 120.0 . . ?
C436 C435 C434 120.0 . . ?
C436 C435 H435 120.0 . . ?
C434 C435 H435 120.0 . . ?
C435 C436 C431 120.0 . . ?
C435 C436 H436 120.0 . . ?
C431 C436 H436 120.0 . . ?
O3 C1 O2 105.4(6) . . ?

loop_
_geom_bond_atom_site_label_1
_geom_bond_atom_site_label_2
_geom_bond_distance
_geom_bond_site_symmetry_2
_geom_bond_publ_flag
P1 C111 1.832(5) . ?
P1 C121 1.850(5) . ?
P1 C17 1.853(8) . ?
P2 C221 1.798(4) . ?
P2 C211 1.865(4) . ?
P2 C27 1.866(8) . ?
P3 C37 1.827(8) . ?
P3 C321 1.847(5) . ?
P3 C311 1.848(5) . ?
P4 C431 1.805(7) . ?
P4 C411 1.828(4) . ?
P4 C47 1.862(7) . ?
P4 C421 1.961(6) . ?
O12 C19 1.410(9) . ?
O12 C12 1.438(8) . ?
O16 C49 1.411(9) . ?
O16 C16 1.413(9) . ?
O22 C22 1.391(9) . ?
O22 C29 1.443(9) . ?
O26 C19 1.399(9) . ?
O26 C26 1.422(9) . ?
O32 C32 1.357(9) . ?
O32 C39 1.432(9) . ?
O36 C36 1.393(9) . ?
O36 C29 1.416(9) . ?
O42 C49 1.394(9) . ?
O42 C42 1.407(8) . ?
O46 C46 1.359(9) . ?
O46 C39 1.440(9) . ?
C11 C16 1.403(10) . ?
C11 C12 1.425(11) . ?
C11 C17 1.496(11) . ?
C12 C13 1.321(11) . ?
C13 C14 1.373(10) . ?
C13 C18 1.545(10) . ?
C14 C15 1.372(11) . ?
C14 H14 0.9500 . ?
C15 C16 1.407(10) . ?
C15 C48 1.511(10) . ?
C17 H17A 0.9900 . ?
C17 H17B 0.9900 . ?
C18 C51 1.493(10) . ?
C18 C25 1.536(10) . ?
C18 H18 1.0000 . ?
C19 H19A 0.9900 . ?
C19 H19B 0.9900 . ?
C51 C52 1.584(10) . ?
C51 H51A 0.9900 . ?
C51 H51B 0.9900 . ?
C52 C53 1.625(10) . ?
C52 H52A 0.9900 . ?
C52 H52B 0.9900 . ?
C53 C54 1.505(8) . ?
C53 H53A 0.9900 . ?
C53 H53B 0.9900 . ?
C54 C55 1.554(10) . ?
C54 H54A 0.9900 . ?
C54 H54B 0.9900 . ?
C55 H55A 0.9800 . ?
C55 H55B 0.9800 . ?
C55 H55C 0.9800 . ?
C111 C112 1.3900 . ?
C111 C116 1.3900 . ?
C112 C113 1.3900 . ?
C112 H112 0.9500 . ?
C113 C114 1.3900 . ?
C113 H113 0.9500 . ?
C114 C115 1.3900 . ?
C114 H114 0.9500 . ?
C115 C116 1.3900 . ?
C115 H115 0.9500 . ?
C116 H116 0.9500 . ?
C121 C122 1.3900 . ?
C121 C126 1.3900 . ?
C122 C123 1.3900 . ?
C122 H122 0.9500 . ?
C123 C124 1.3900 . ?
C123 H123 0.9500 . ?
C124 C125 1.3900 . ?
C124 H124 0.9500 . ?
C125 C126 1.3900 . ?
C125 H125 0.9500 . ?
C126 H126 0.9500 . ?
C21 C22 1.365(10) . ?
C21 C26 1.389(11) . ?
C21 C27 1.505(10) . ?
C22 C23 1.382(10) . ?
C23 C24 1.357(11) . ?
C23 C28 1.534(11) . ?
C24 C25 1.442(11) . ?
C24 H24 0.9500 . ?
C25 C26 1.386(10) . ?
C27 H27A 0.9900 . ?
C27 H27B 0.9900 . ?
C28 C61 1.520(9) . ?
C28 C35 1.538(10) . ?
C28 H28 1.0000 . ?
C29 H29A 0.9900 . ?
C29 H29B 0.9900 . ?
C61 C62 1.480(10) . ?
C61 H61A 0.9900 . ?
C61 H61B 0.9900 . ?
C62 C63 1.547(10) . ?
C62 H62A 0.9900 . ?
C62 H62B 0.9900 . ?
C63 C64 1.462(12) . ?
C63 H63A 0.9900 . ?
C63 H63B 0.9900 . ?
C64 C65 1.483(12) . ?
C64 H64A 0.9900 . ?
C64 H64B 0.9900 . ?
C65 H65A 0.9800 . ?
C65 H65B 0.9800 . ?
C65 H65C 0.9800 . ?
C211 C212 1.3900 . ?
C211 C216 1.3900 . ?
C212 C213 1.3900 . ?
C212 H212 0.9500 . ?
C213 C214 1.3900 . ?
C213 H213 0.9500 . ?
C214 C215 1.3900 . ?
C214 H214 0.9500 . ?
C215 C216 1.3900 . ?
C215 H215 0.9500 . ?
C216 H216 0.9500 . ?
C221 C222 1.3900 . ?
C221 C226 1.3900 . ?
C222 C223 1.3900 . ?
C222 H222 0.9500 . ?
C223 C224 1.3900 . ?
C223 H223 0.9500 . ?
C224 C225 1.3900 . ?
C224 H224 0.9500 . ?
C225 C226 1.3900 . ?
C225 H225 0.9500 . ?
C226 H226 0.9500 . ?
C31 C32 1.390(11) . ?
C31 C36 1.396(11) . ?
C31 C37 1.537(10) . ?
C32 C33 1.448(11) . ?
C33 C34 1.399(10) . ?
C33 C38 1.508(11) . ?
C34 C35 1.407(10) . ?
C34 H34 0.9500 . ?
C35 C36 1.382(10) . ?
C37 H37A 0.9900 . ?
C37 H37B 0.9900 . ?
C38 C45 1.517(10) . ?
C38 C71 1.567(10) . ?
C38 H38 1.0000 . ?
C39 H39A 0.9900 . ?
C39 H39B 0.9900 . ?
C71 C72 1.451(11) . ?
C71 H71A 0.9900 . ?
C71 H71B 0.9900 . ?
C72 C73 1.647(10) . ?
C72 H72A 0.9900 . ?
C72 H72B 0.9900 . ?
C73 C74 1.509(7) . ?
C73 H73A 0.9900 . ?
C73 H73B 0.9900 . ?
C74 C75 1.469(8) . ?
C74 H74A 0.9900 . ?
C74 H74B 0.9900 . ?
C75 H75A 0.9800 . ?
C75 H75B 0.9800 . ?
C75 H75C 0.9800 . ?
C311 C312 1.3900 . ?
C311 C316 1.3900 . ?
C312 C313 1.3900 . ?
C312 H312 0.9500 . ?
C313 C314 1.3900 . ?
C313 H313 0.9500 . ?
C314 C315 1.3900 . ?
C314 H314 0.9500 . ?
C315 C316 1.3900 . ?
C315 H315 0.9500 . ?
C316 H316 0.9500 . ?
C321 C322 1.3900 . ?
C321 C326 1.3900 . ?
C322 C323 1.3900 . ?
C322 H322 0.9500 . ?
C323 C324 1.3900 . ?
C323 H323 0.9500 . ?
C324 C325 1.3900 . ?
C324 H324 0.9500 . ?
C325 C326 1.3900 . ?
C325 H325 0.9500 . ?
C326 H326 0.9500 . ?
C41 C46 1.401(11) . ?
C41 C42 1.437(11) . ?
C41 C47 1.509(10) . ?
C42 C43 1.411(10) . ?
C43 C44 1.407(10) . ?
C43 C48 1.495(11) . ?
C44 C45 1.367(10) . ?
C44 H44 0.9500 . ?
C45 C46 1.395(10) . ?
C47 H47A 0.9900 . ?
C47 H47B 0.9900 . ?
C48 C81 1.554(10) . ?
C48 H48 1.0000 . ?
C49 H49A 0.9900 . ?
C49 H49B 0.9900 . ?
C81 C82 1.561(11) . ?
C81 H81A 0.9900 . ?
C81 H81B 0.9900 . ?
C82 C83 1.503(11) . ?
C82 H82A 0.9900 . ?
C82 H82B 0.9900 . ?
C83 C84 1.557(11) . ?
C83 H83A 0.9900 . ?
C83 H83B 0.9900 . ?
C84 C85 1.547(11) . ?
C84 H84A 0.9900 . ?
C84 H84B 0.9900 . ?
C85 H85A 0.9800 . ?
C85 H85B 0.9800 . ?
C85 H85C 0.9800 . ?
C411 C412 1.3900 . ?
C411 C416 1.3900 . ?
C412 C413 1.3900 . ?
C412 H412 0.9500 . ?
C413 C414 1.3900 . ?
C413 H413 0.9500 . ?
C414 C415 1.3900 . ?
C414 H414 0.9500 . ?
C415 C416 1.3900 . ?
C415 H415 0.9500 . ?
C416 H416 0.9500 . ?
C421 C422 1.3900 . ?
C421 C426 1.3900 . ?
C422 C423 1.3900 . ?
C422 H422 0.9500 . ?
C423 C424 1.3900 . ?
C423 H423 0.9500 . ?
C424 C425 1.3900 . ?
C424 H424 0.9500 . ?
C425 C426 1.3900 . ?
C425 H425 0.9500 . ?
C426 H426 0.9500 . ?
C431 C432 1.3900 . ?
C431 C436 1.3900 . ?
C432 C433 1.3900 . ?
C432 H432 0.9500 . ?
C433 C434 1.3900 . ?
C433 H433 0.9500 . ?
C434 C435 1.3900 . ?
C434 H434 0.9500 . ?
C435 C436 1.3900 . ?
C435 H435 0.9500 . ?
C436 H436 0.9500 . ?
C1 O3 1.227(16) . ?
C1 O2 1.264(16) . ?

loop_
_geom_torsion_atom_site_label_1
_geom_torsion_atom_site_label_2
_geom_torsion_atom_site_label_3
_geom_torsion_atom_site_label_4
_geom_torsion
_geom_torsion_site_symmetry_1
_geom_torsion_site_symmetry_2
_geom_torsion_site_symmetry_3
_geom_torsion_site_symmetry_4
_geom_torsion_publ_flag
C16 C11 C12 C13 -5.9(12) . . . . ?
C17 C11 C12 C13 168.5(7) . . . . ?
C16 C11 C12 O12 -180.0(6) . . . . ?
C17 C11 C12 O12 -5.6(11) . . . . ?
C19 O12 C12 C13 80.4(9) . . . . ?
C19 O12 C12 C11 -105.5(8) . . . . ?
C11 C12 C13 C14 7.8(12) . . . . ?
O12 C12 C13 C14 -178.7(7) . . . . ?
C11 C12 C13 C18 -178.2(7) . . . . ?
O12 C12 C13 C18 -4.6(11) . . . . ?
C12 C13 C14 C15 -9.1(12) . . . . ?
C18 C13 C14 C15 177.1(7) . . . . ?
C13 C14 C15 C16 8.4(11) . . . . ?
C13 C14 C15 C48 -179.8(7) . . . . ?
C12 C11 C16 C15 5.3(11) . . . . ?
C17 C11 C16 C15 -169.2(7) . . . . ?
C12 C11 C16 O16 179.2(6) . . . . ?
C17 C11 C16 O16 4.7(11) . . . . ?
C14 C15 C16 C11 -6.6(11) . . . . ?
C48 C15 C16 C11 -178.7(7) . . . . ?
C14 C15 C16 O16 179.7(7) . . . . ?
C48 C15 C16 O16 7.5(11) . . . . ?
C49 O16 C16 C11 104.5(8) . . . . ?
C49 O16 C16 C15 -81.5(9) . . . . ?
C16 C11 C17 P1 -108.5(7) . . . . ?
C12 C11 C17 P1 77.5(9) . . . . ?
C111 P1 C17 C11 83.1(6) . . . . ?
C121 P1 C17 C11 -172.4(6) . . . . ?
C12 C13 C18 C51 150.1(7) . . . . ?
C14 C13 C18 C51 -36.0(11) . . . . ?
C12 C13 C18 C25 -85.5(9) . . . . ?
C14 C13 C18 C25 88.4(9) . . . . ?
C26 O26 C19 O12 95.3(8) . . . . ?
C12 O12 C19 O26 -91.7(8) . . . . ?
C25 C18 C51 C52 170.7(7) . . . . ?
C13 C18 C51 C52 -67.4(9) . . . . ?
C18 C51 C52 C53 175.8(7) . . . . ?
C51 C52 C53 C54 168.6(7) . . . . ?
C52 C53 C54 C55 -73.8(8) . . . . ?
C121 P1 C111 C112 142.5(3) . . . . ?
C17 P1 C111 C112 -111.5(4) . . . . ?
C121 P1 C111 C116 -37.8(4) . . . . ?
C17 P1 C111 C116 68.2(4) . . . . ?
C116 C111 C112 C113 0.0 . . . . ?
P1 C111 C112 C113 179.7(4) . . . . ?
C111 C112 C113 C114 0.0 . . . . ?
C112 C113 C114 C115 0.0 . . . . ?
C113 C114 C115 C116 0.0 . . . . ?
C114 C115 C116 C111 0.0 . . . . ?
C112 C111 C116 C115 0.0 . . . . ?
P1 C111 C116 C115 -179.7(5) . . . . ?
C111 P1 C121 C122 -57.4(4) . . . . ?
C17 P1 C121 C122 -165.1(3) . . . . ?
C111 P1 C121 C126 127.0(4) . . . . ?
C17 P1 C121 C126 19.4(4) . . . . ?
C126 C121 C122 C123 0.0 . . . . ?
P1 C121 C122 C123 -175.7(4) . . . . ?
C121 C122 C123 C124 0.0 . . . . ?
C122 C123 C124 C125 0.0 . . . . ?
C123 C124 C125 C126 0.0 . . . . ?
C124 C125 C126 C121 0.0 . . . . ?
C122 C121 C126 C125 0.0 . . . . ?
P1 C121 C126 C125 175.5(4) . . . . ?
C26 C21 C22 C23 0.7(12) . . . . ?
C27 C21 C22 C23 -178.6(7) . . . . ?
C26 C21 C22 O22 -179.9(7) . . . . ?
C27 C21 C22 O22 0.9(12) . . . . ?
C29 O22 C22 C21 -97.3(9) . . . . ?
C29 O22 C22 C23 82.2(9) . . . . ?
C21 C22 C23 C24 -1.1(12) . . . . ?
O22 C22 C23 C24 179.4(7) . . . . ?
C21 C22 C23 C28 177.0(7) . . . . ?
O22 C22 C23 C28 -2.5(11) . . . . ?
C22 C23 C24 C25 0.9(12) . . . . ?
C28 C23 C24 C25 -177.2(7) . . . . ?
C23 C24 C25 C26 -0.3(12) . . . . ?
C23 C24 C25 C18 -179.8(7) . . . . ?
C51 C18 C25 C26 -146.5(8) . . . . ?
C13 C18 C25 C26 88.2(9) . . . . ?
C51 C18 C25 C24 33.0(11) . . . . ?
C13 C18 C25 C24 -92.3(9) . . . . ?
C24 C25 C26 C21 -0.2(12) . . . . ?
C18 C25 C26 C21 179.4(7) . . . . ?
C24 C25 C26 O26 -178.7(6) . . . . ?
C18 C25 C26 O26 0.8(11) . . . . ?
C22 C21 C26 C25 0.0(12) . . . . ?
C27 C21 C26 C25 179.3(7) . . . . ?
C22 C21 C26 O26 178.5(7) . . . . ?
C27 C21 C26 O26 -2.2(11) . . . . ?
C19 O26 C26 C25 -79.9(9) . . . . ?
C19 O26 C26 C21 101.5(8) . . . . ?
C22 C21 C27 P2 -113.1(8) . . . . ?
C26 C21 C27 P2 67.7(8) . . . . ?
C221 P2 C27 C21 84.7(5) . . . . ?
C211 P2 C27 C21 -166.7(5) . . . . ?
C24 C23 C28 C61 -37.4(11) . . . . ?
C22 C23 C28 C61 144.5(8) . . . . ?
C24 C23 C28 C35 91.6(8) . . . . ?
C22 C23 C28 C35 -86.5(9) . . . . ?
C36 O36 C29 O22 92.4(8) . . . . ?
C22 O22 C29 O36 -95.7(8) . . . . ?
C23 C28 C61 C62 -178.8(7) . . . . ?
C35 C28 C61 C62 57.3(10) . . . . ?
C28 C61 C62 C63 173.0(7) . . . . ?
C61 C62 C63 C64 171.6(8) . . . . ?
C62 C63 C64 C65 177.1(9) . . . . ?
C221 P2 C211 C212 -127.5(3) . . . . ?
C27 P2 C211 C212 125.3(3) . . . . ?
C221 P2 C211 C216 56.3(4) . . . . ?
C27 P2 C211 C216 -50.9(4) . . . . ?
C216 C211 C212 C213 0.0 . . . . ?
P2 C211 C212 C213 -176.2(4) . . . . ?
C211 C212 C213 C214 0.0 . . . . ?
C212 C213 C214 C215 0.0 . . . . ?
C213 C214 C215 C216 0.0 . . . . ?
C214 C215 C216 C211 0.0 . . . . ?
C212 C211 C216 C215 0.0 . . . . ?
P2 C211 C216 C215 176.0(4) . . . . ?
C211 P2 C221 C222 93.5(3) . . . . ?
C27 P2 C221 C222 -162.7(3) . . . . ?
C211 P2 C221 C226 -82.4(3) . . . . ?
C27 P2 C221 C226 21.5(4) . . . . ?
C226 C221 C222 C223 0.0 . . . . ?
P2 C221 C222 C223 -176.1(2) . . . . ?
C221 C222 C223 C224 0.0 . . . . ?
C222 C223 C224 C225 0.0 . . . . ?
C223 C224 C225 C226 0.0 . . . . ?
C224 C225 C226 C221 0.0 . . . . ?
C222 C221 C226 C225 0.0 . . . . ?
P2 C221 C226 C225 175.6(3) . . . . ?
C39 O32 C32 C31 -103.6(8) . . . . ?
C39 O32 C32 C33 79.0(9) . . . . ?
C36 C31 C32 O32 -179.1(6) . . . . ?
C37 C31 C32 O32 -4.9(11) . . . . ?
C36 C31 C32 C33 -1.8(11) . . . . ?
C37 C31 C32 C33 172.4(7) . . . . ?
O32 C32 C33 C34 175.7(7) . . . . ?
C31 C32 C33 C34 -1.6(11) . . . . ?
O32 C32 C33 C38 -1.2(11) . . . . ?
C31 C32 C33 C38 -178.5(7) . . . . ?
C32 C33 C34 C35 5.8(11) . . . . ?
C38 C33 C34 C35 -177.4(7) . . . . ?
C33 C34 C35 C36 -6.4(12) . . . . ?
C33 C34 C35 C28 177.5(7) . . . . ?
C61 C28 C35 C36 -142.9(8) . . . . ?
C23 C28 C35 C36 88.2(9) . . . . ?
C61 C28 C35 C34 33.2(11) . . . . ?
C23 C28 C35 C34 -95.8(8) . . . . ?
C34 C35 C36 O36 -175.9(7) . . . . ?
C28 C35 C36 O36 0.3(11) . . . . ?
C34 C35 C36 C31 2.7(12) . . . . ?
C28 C35 C36 C31 178.8(7) . . . . ?
C29 O36 C36 C35 -78.7(9) . . . . ?
C29 O36 C36 C31 102.7(8) . . . . ?
C32 C31 C36 C35 1.3(12) . . . . ?
C37 C31 C36 C35 -172.6(7) . . . . ?
C32 C31 C36 O36 179.8(6) . . . . ?
C37 C31 C36 O36 6.0(11) . . . . ?
C32 C31 C37 P3 78.1(9) . . . . ?
C36 C31 C37 P3 -108.0(8) . . . . ?
C321 P3 C37 C31 -173.7(6) . . . . ?
C311 P3 C37 C31 81.2(7) . . . . ?
C34 C33 C38 C45 95.5(9) . . . . ?
C32 C33 C38 C45 -87.8(8) . . . . ?
C34 C33 C38 C71 -35.1(11) . . . . ?
C32 C33 C38 C71 141.6(7) . . . . ?
C32 O32 C39 O46 -95.0(8) . . . . ?
C46 O46 C39 O32 93.5(8) . . . . ?
C33 C38 C71 C72 -61.5(9) . . . . ?
C45 C38 C71 C72 171.1(6) . . . . ?
C38 C71 C72 C73 -40.5(10) . . . . ?
C71 C72 C73 C74 -167.1(7) . . . . ?
C72 C73 C74 C75 -169.8(5) . . . . ?
C37 P3 C311 C312 -113.2(4) . . . . ?
C321 P3 C311 C312 142.0(3) . . . . ?
C37 P3 C311 C316 68.0(4) . . . . ?
C321 P3 C311 C316 -36.8(4) . . . . ?
C316 C311 C312 C313 0.0 . . . . ?
P3 C311 C312 C313 -178.8(4) . . . . ?
C311 C312 C313 C314 0.0 . . . . ?
C312 C313 C314 C315 0.0 . . . . ?
C313 C314 C315 C316 0.0 . . . . ?
C314 C315 C316 C311 0.0 . . . . ?
C312 C311 C316 C315 0.0 . . . . ?
P3 C311 C316 C315 178.8(4) . . . . ?
C37 P3 C321 C322 -171.9(4) . . . . ?
C311 P3 C321 C322 -64.2(3) . . . . ?
C37 P3 C321 C326 13.4(5) . . . . ?
C311 P3 C321 C326 121.1(4) . . . . ?
C326 C321 C322 C323 0.0 . . . . ?
P3 C321 C322 C323 -174.9(4) . . . . ?
C321 C322 C323 C324 0.0 . . . . ?
C322 C323 C324 C325 0.0 . . . . ?
C323 C324 C325 C326 0.0 . . . . ?
C324 C325 C326 C321 0.0 . . . . ?
C322 C321 C326 C325 0.0 . . . . ?
P3 C321 C326 C325 174.5(4) . . . . ?
C49 O42 C42 C43 83.4(8) . . . . ?
C49 O42 C42 C41 -101.4(8) . . . . ?
C46 C41 C42 O42 -178.9(7) . . . . ?
C47 C41 C42 O42 2.8(11) . . . . ?
C46 C41 C42 C43 -3.7(11) . . . . ?
C47 C41 C42 C43 177.9(7) . . . . ?
O42 C42 C43 C44 176.8(6) . . . . ?
C41 C42 C43 C44 1.8(11) . . . . ?
O42 C42 C43 C48 -10.0(11) . . . . ?
C41 C42 C43 C48 175.0(7) . . . . ?
C42 C43 C44 C45 -0.5(11) . . . . ?
C48 C43 C44 C45 -173.4(7) . . . . ?
C43 C44 C45 C46 1.2(12) . . . . ?
C43 C44 C45 C38 176.4(6) . . . . ?
C33 C38 C45 C44 -92.4(9) . . . . ?
C71 C38 C45 C44 37.2(10) . . . . ?
C33 C38 C45 C46 82.8(8) . . . . ?
C71 C38 C45 C46 -147.6(7) . . . . ?
C39 O46 C46 C45 -81.4(9) . . . . ?
C39 O46 C46 C41 103.8(8) . . . . ?
C44 C45 C46 O46 -177.9(7) . . . . ?
C38 C45 C46 O46 6.9(11) . . . . ?
C44 C45 C46 C41 -3.2(12) . . . . ?
C38 C45 C46 C41 -178.5(7) . . . . ?
C42 C41 C46 O46 179.3(7) . . . . ?
C47 C41 C46 O46 -2.3(11) . . . . ?
C42 C41 C46 C45 4.4(11) . . . . ?
C47 C41 C46 C45 -177.3(7) . . . . ?
C46 C41 C47 P4 68.9(9) . . . . ?
C42 C41 C47 P4 -112.8(8) . . . . ?
C431 P4 C47 C41 86.8(6) . . . . ?
C411 P4 C47 C41 -167.1(6) . . . . ?
C421 P4 C47 C41 94.6(6) . . . . ?
C44 C43 C48 C15 89.7(9) . . . . ?
C42 C43 C48 C15 -83.0(9) . . . . ?
C44 C43 C48 C81 -38.2(10) . . . . ?
C42 C43 C48 C81 149.0(7) . . . . ?
C14 C15 C48 C43 -86.9(9) . . . . ?
C16 C15 C48 C43 84.7(9) . . . . ?
C14 C15 C48 C81 40.2(10) . . . . ?
C16 C15 C48 C81 -148.2(7) . . . . ?
C42 O42 C49 O16 -92.2(8) . . . . ?
C16 O16 C49 O42 92.5(8) . . . . ?
C43 C48 C81 C82 -176.6(6) . . . . ?
C15 C48 C81 C82 56.8(9) . . . . ?
C48 C81 C82 C83 171.7(7) . . . . ?
C81 C82 C83 C84 172.2(7) . . . . ?
C82 C83 C84 C85 173.2(7) . . . . ?
C431 P4 C411 C412 -126.3(5) . . . . ?
C47 P4 C411 C412 123.8(4) . . . . ?
C421 P4 C411 C412 -131.8(3) . . . . ?
C431 P4 C411 C416 57.8(5) . . . . ?
C47 P4 C411 C416 -52.2(4) . . . . ?
C421 P4 C411 C416 52.2(4) . . . . ?
C416 C411 C412 C413 0.0 . . . . ?
P4 C411 C412 C413 -176.1(4) . . . . ?
C411 C412 C413 C414 0.0 . . . . ?
C412 C413 C414 C415 0.0 . . . . ?
C413 C414 C415 C416 0.0 . . . . ?
C414 C415 C416 C411 0.0 . . . . ?
C412 C411 C416 C415 0.0 . . . . ?
P4 C411 C416 C415 175.8(4) . . . . ?
C431 P4 C421 C422 -88(3) . . . . ?
C411 P4 C421 C422 53.2(3) . . . . ?
C47 P4 C421 C422 153.2(4) . . . . ?
C431 P4 C421 C426 92(3) . . . . ?
C411 P4 C421 C426 -126.9(3) . . . . ?
C47 P4 C421 C426 -26.8(4) . . . . ?
C426 C421 C422 C423 0.0 . . . . ?
P4 C421 C422 C423 179.96(6) . . . . ?
C421 C422 C423 C424 0.0 . . . . ?
C422 C423 C424 C425 0.0 . . . . ?
C423 C424 C425 C426 0.0 . . . . ?
C424 C425 C426 C421 0.0 . . . . ?
C422 C421 C426 C425 0.0 . . . . ?
P4 C421 C426 C425 -179.96(7) . . . . ?
C411 P4 C431 C432 97.4(4) . . . . ?
C47 P4 C431 C432 -159.6(5) . . . . ?
C421 P4 C431 C432 137(3) . . . . ?
C411 P4 C431 C436 -82.5(4) . . . . ?
C47 P4 C431 C436 20.5(5) . . . . ?
C421 P4 C431 C436 -42(3) . . . . ?
C436 C431 C432 C433 0.0 . . . . ?
P4 C431 C432 C433 -179.93(7) . . . . ?
C431 C432 C433 C434 0.0 . . . . ?
C432 C433 C434 C435 0.0 . . . . ?
C433 C434 C435 C436 0.0 . . . . ?
C434 C435 C436 C431 0.0 . . . . ?
C432 C431 C436 C435 0.0 . . . . ?
P4 C431 C436 C435 179.92(8) . . . . ?

loop_
_platon_squeeze_void_nr
_platon_squeeze_void_average_x
_platon_squeeze_void_average_y
_platon_squeeze_void_average_z
_platon_squeeze_void_volume
_platon_squeeze_void_count_electrons
_platon_squeeze_void_content
1 0.023 -0.087 -0.042 268 50 ' '
2 0.023 0.087 0.458 268 50 ' '
3 0.523 0.413 0.958 268 50 ' '
4 0.523 0.587 0.458 268 50 ' '
